data_2242694
loop_
_publ_author_name
'Zende, Vidya'
'Girase, Tejpalsingh Ramsingh'
'Chrysochos, Nicolas'
'Kapdi, Anant Ramakant'
'Schulzke, Carola'

_publ_section_title
;
 Crystal structure of
 1-butyl-3-{2-[(indan-5-yl)amino]-2-oxoethyl}-1<i>H</i>-imidazol-3-ium
 chloride
;
_journal_issue 11
_journal_name_full 'Acta Crystallographica Section E'
_journal_page_first 1665
_journal_page_last 1668
_journal_paper_doi 10.1107/S2056989018014792
_journal_volume 74
_journal_year 2018
_chemical_formula_iupac 'C18 H24 N3 O +, Cl -'
_chemical_formula_moiety 'C18 H24 N3 O +, Cl -'
_chemical_formula_sum 'C18 H24 Cl N3 O'
_chemical_formula_weight 333.85
_chemical_name_systematic
;
1-Butyl-3-{2-[(indan-5-yl)amino]-2-oxoethyl}-1<i>H</i>-imidazol-3-ium chloride
;
_space_group_crystal_system monoclinic
_space_group_IT_number 15
_space_group_name_Hall '-C 2yc'
_space_group_name_H-M_alt 'C 1 2/c 1'
_symmetry_space_group_name_Hall '-C 2yc'
_symmetry_space_group_name_H-M 'C 1 2/c 1'
_atom_sites_solution_hydrogens mixed
_atom_sites_solution_primary direct
_atom_sites_solution_secondary difmap
_audit_creation_method SHELXL-2018/3
_cell_angle_alpha 90
_cell_angle_beta 103.34(3)
_cell_angle_gamma 90
_cell_formula_units_Z 8
_cell_length_a 36.270(7)
_cell_length_b 5.3986(11)
_cell_length_c 18.620(4)
_cell_measurement_reflns_used 19866
_cell_measurement_temperature 170(2)
_cell_measurement_theta_max 59.3
_cell_measurement_theta_min 6.6
_cell_volume 3547.6(13)
_computing_cell_refinement
;
X-AREA (Stoe & Cie, 2010)
;
_computing_data_collection
;
X-AREA (Stoe & Cie, 2010)
;
_computing_data_reduction
;
X-RED32 (Stoe & Cie, 2010)
;
_computing_molecular_graphics
;
XP (Sheldrick, 2008) and Mercury (Macrae <i>et al.</i>,  2008)
;
_computing_publication_material
;
SHELXL2018 (Sheldrick, 2015b), WinGX (Farrugia, 2012),
PLATON (Spek, 2009) and publCIF (Westrip, 2010)
;
_computing_structure_refinement
;
SHELXL2018 (Sheldrick, 2015b)
;
_computing_structure_solution
;
SHELXT2018 (Sheldrick, 2015a)
;
_diffrn_ambient_temperature 170(2)
_diffrn_detector_area_resol_mean 6.67
_diffrn_measured_fraction_theta_full 0.998
_diffrn_measured_fraction_theta_max 0.998
_diffrn_measurement_device_type 'Stoe IPDS2T'
_diffrn_measurement_method \w
_diffrn_radiation_type MoK\a
_diffrn_radiation_wavelength 0.71073
_diffrn_reflns_av_R_equivalents 0.1191
_diffrn_reflns_av_unetI/netI 0.0777
_diffrn_reflns_limit_h_max 42
_diffrn_reflns_limit_h_min -37
_diffrn_reflns_limit_k_max 6
_diffrn_reflns_limit_k_min -6
_diffrn_reflns_limit_l_max 22
_diffrn_reflns_limit_l_min -21
_diffrn_reflns_number 12392
_diffrn_reflns_theta_full 25.024
_diffrn_reflns_theta_max 25.024
_diffrn_reflns_theta_min 3.464
_diffrn_source 'fine-focus sealed tube'
_exptl_absorpt_coefficient_mu 0.224
_exptl_absorpt_correction_T_max 0.9679
_exptl_absorpt_correction_T_min 0.5611
_exptl_absorpt_correction_type numerical
_exptl_absorpt_process_details
;
(X-Red32 and X-Shape; Stoe & Cie, 2010)
;
_exptl_crystal_colour colourless
_exptl_crystal_density_diffrn 1.250
_exptl_crystal_description prism
_exptl_crystal_F_000 1424
_exptl_crystal_size_max 0.346
_exptl_crystal_size_mid 0.273
_exptl_crystal_size_min 0.132
_refine_diff_density_max 0.444
_refine_diff_density_min -0.404
_refine_ls_extinction_method none
_refine_ls_goodness_of_fit_ref 1.054
_refine_ls_hydrogen_treatment mixed
_refine_ls_matrix_type full
_refine_ls_number_parameters 224
_refine_ls_number_reflns 3134
_refine_ls_number_restraints 36
_refine_ls_restrained_S_all 1.050
_refine_ls_R_factor_all 0.1106
_refine_ls_R_factor_gt 0.0661
_refine_ls_shift/su_max 0.000
_refine_ls_shift/su_mean 0.000
_refine_ls_structure_factor_coef Fsqd
_refine_ls_weighting_details 'w=1/[\s^2^(Fo^2^)+(0.1126P)^2^+0.3489P] where P=(Fo^2^+2Fc^2^)/3'
_refine_ls_weighting_scheme calc
_refine_ls_wR_factor_gt 0.1680
_refine_ls_wR_factor_ref 0.1992
_reflns_number_gt 1953
_reflns_number_total 3134
_reflns_threshold_expression 'I > 2\s(I)'
_cod_data_source_file su5456sup1.cif
_cod_data_source_block I
_cod_database_code 2242694
_shelx_space_group_comment
;
The symmetry employed for this shelxl refinement is uniquely defined
by the following loop, which should always be used as a source of
symmetry information in preference to the above space-group names.
They are only intended as comments.
;
_shelx_estimated_absorpt_t_min 0.927
_shelx_estimated_absorpt_t_max 0.971

loop_
_space_group_symop_operation_xyz
'x, y, z'
'-x, y, -z+1/2'
'x+1/2, y+1/2, z'
'-x+1/2, y+1/2, -z+1/2'
'-x, -y, -z'
'x, -y, z-1/2'
'-x+1/2, -y+1/2, -z'
'x+1/2, -y+1/2, z-1/2'

loop_
_atom_site_type_symbol
_atom_site_label
_atom_site_fract_x
_atom_site_fract_y
_atom_site_fract_z
_atom_site_U_iso_or_equiv
_atom_site_adp_type
_atom_site_calc_flag
_atom_site_occupancy
_atom_site_disorder_assembly
_atom_site_disorder_group
N N1 0.16282(10) 0.4778(7) 0.0721(2) 0.0366(9) Uani d 1 . .
N N2 0.25866(10) 0.7006(6) 0.13822(19) 0.0336(8) Uani d 1 . .
N N3 0.31102(11) 0.8875(6) 0.1857(2) 0.0358(8) Uani d 1 . .
O O1 0.18710(10) 0.7509(6) 0.16419(18) 0.0477(8) Uani d 1 . .
C C1 0.0069(2) 0.6310(17) 0.1297(7) 0.065(3) Uani d 0.84(2) A 1
H H1A -0.005777 0.746242 0.090345 0.078 Uiso calc 0.84(2) A 1
H H1B -0.008010 0.623539 0.167931 0.078 Uiso calc 0.84(2) A 1
C C1' 0.0140(11) 0.538(7) 0.163(2) 0.056(9) Uani d 0.16(2) A 2
H H1'1 0.019558 0.439312 0.209509 0.067 Uiso calc 0.16(2) A 2
H H1'2 -0.009825 0.630514 0.160560 0.067 Uiso calc 0.16(2) A 2
C C2 0.01033(15) 0.3703(9) 0.0973(4) 0.0588(15) Uani d 1 . .
H H2A 0.007424 0.238929 0.132728 0.071 Uiso calc 1 A 1
H H2B -0.008830 0.345562 0.050560 0.071 Uiso calc 1 A 1
C C3 0.05004(14) 0.3727(9) 0.0845(3) 0.0479(12) Uani d 1 . .
C C4 0.07030(15) 0.5732(8) 0.1194(3) 0.0464(12) Uani d 1 . .
C C5 0.04634(15) 0.7158(10) 0.1626(4) 0.0629(16) Uani d 1 . .
H H5A 0.053825 0.675188 0.215787 0.075 Uiso calc 1 A 1
H H5B 0.048800 0.896697 0.156268 0.075 Uiso calc 1 A 1
C C6 0.06731(15) 0.2103(10) 0.0450(3) 0.0539(13) Uani d 1 . .
H H6 0.053560 0.074806 0.019341 0.065 Uiso calc 1 . .
C C7 0.10502(14) 0.2478(8) 0.0434(3) 0.0489(12) Uani d 1 . .
H H7 0.117384 0.133484 0.018010 0.059 Uiso calc 1 . .
C C8 0.12457(12) 0.4493(8) 0.0782(2) 0.0361(10) Uani d 1 . .
C C9 0.10734(13) 0.6165(8) 0.1167(3) 0.0404(10) Uani d 1 . .
H H9 0.120702 0.756550 0.140374 0.048 Uiso calc 1 . .
C C10 0.19013(13) 0.6220(7) 0.1116(2) 0.0351(10) Uani d 1 . .
C C11 0.22575(12) 0.6170(8) 0.0831(2) 0.0366(10) Uani d 1 . .
H H11A 0.230239 0.446019 0.067916 0.044 Uiso calc 1 . .
H H11B 0.222334 0.724566 0.038996 0.044 Uiso calc 1 . .
C C12 0.28154(12) 0.8823(7) 0.1286(2) 0.0337(10) Uani d 1 . .
H H12 0.277478 0.991130 0.087397 0.040 Uiso calc 1 . .
C C13 0.30716(14) 0.7024(8) 0.2339(3) 0.0404(11) Uani d 1 . .
H H13 0.324273 0.664753 0.279459 0.048 Uiso calc 1 . .
C C14 0.27447(12) 0.5842(7) 0.2044(2) 0.0346(10) Uani d 1 . .
H H14 0.264207 0.446855 0.225054 0.042 Uiso calc 1 . .
C C15 0.34367(14) 1.0541(8) 0.1924(3) 0.0448(11) Uani d 1 . .
H H15A 0.355727 1.079649 0.245245 0.054 Uiso calc 1 . .
H H15B 0.334866 1.217060 0.170671 0.054 Uiso calc 1 . .
C C16 0.37271(15) 0.9480(10) 0.1533(4) 0.0598(15) Uani d 1 . .
H H16A 0.359918 0.915740 0.101139 0.072 Uiso calc 1 . .
H H16B 0.392405 1.075129 0.153460 0.072 Uiso calc 1 . .
C C17 0.39176(17) 0.7154(11) 0.1855(4) 0.0678(17) Uani d 1 . .
H H17A 0.372720 0.581383 0.180888 0.081 Uiso calc 1 . .
H H17B 0.403047 0.741053 0.238706 0.081 Uiso calc 1 . .
C C18 0.42267(19) 0.6376(13) 0.1468(5) 0.089(2) Uani d 1 . .
H H18A 0.411994 0.626255 0.093572 0.133 Uiso calc 1 . .
H H18B 0.432805 0.475814 0.165602 0.133 Uiso calc 1 . .
H H18C 0.443086 0.760623 0.156499 0.133 Uiso calc 1 . .
H H1 0.1675(12) 0.378(8) 0.039(3) 0.029(11) Uiso d 1 . .
Cl Cl1 0.19326(3) 0.10403(18) -0.03275(7) 0.0429(3) Uani d 1 . .

loop_
_atom_site_aniso_label
_atom_site_aniso_U_11
_atom_site_aniso_U_22
_atom_site_aniso_U_33
_atom_site_aniso_U_12
_atom_site_aniso_U_13
_atom_site_aniso_U_23
N1 0.036(2) 0.037(2) 0.038(2) 0.0015(16) 0.0122(17) -0.0060(18)
N2 0.042(2) 0.0261(17) 0.035(2) 0.0016(15) 0.0149(17) -0.0008(15)
N3 0.044(2) 0.0271(17) 0.040(2) -0.0053(16) 0.0163(17) -0.0018(15)
O1 0.052(2) 0.0487(18) 0.047(2) -0.0017(15) 0.0207(16) -0.0168(16)
C1 0.052(4) 0.058(5) 0.091(7) 0.015(3) 0.027(4) -0.003(5)
C1' 0.043(15) 0.046(17) 0.091(19) 0.016(14) 0.042(14) 0.001(15)
C2 0.049(3) 0.054(3) 0.079(4) 0.001(2) 0.026(3) 0.003(3)
C3 0.044(3) 0.046(3) 0.056(3) 0.002(2) 0.016(2) 0.003(2)
C4 0.055(3) 0.041(2) 0.046(3) 0.009(2) 0.018(2) 0.002(2)
C5 0.055(3) 0.053(3) 0.091(4) 0.010(3) 0.037(3) -0.002(3)
C6 0.047(3) 0.048(3) 0.069(4) -0.004(2) 0.017(3) -0.009(3)
C7 0.051(3) 0.040(3) 0.057(3) 0.000(2) 0.015(3) -0.010(2)
C8 0.040(2) 0.036(2) 0.033(2) 0.0031(18) 0.0089(19) 0.0037(18)
C9 0.044(3) 0.037(2) 0.042(3) 0.004(2) 0.014(2) -0.001(2)
C10 0.044(3) 0.028(2) 0.036(2) 0.0026(19) 0.015(2) -0.0012(19)
C11 0.042(2) 0.032(2) 0.036(2) -0.0015(19) 0.0079(19) -0.0058(19)
C12 0.045(3) 0.0210(19) 0.037(2) -0.0004(18) 0.012(2) -0.0011(17)
C13 0.054(3) 0.031(2) 0.040(3) 0.003(2) 0.018(2) 0.0033(19)
C14 0.043(2) 0.031(2) 0.031(2) 0.0051(19) 0.0115(19) 0.0088(18)
C15 0.050(3) 0.033(2) 0.053(3) -0.008(2) 0.014(2) -0.003(2)
C16 0.052(3) 0.051(3) 0.079(4) -0.014(2) 0.019(3) -0.003(3)
C17 0.060(4) 0.051(3) 0.097(5) -0.005(3) 0.027(3) -0.014(3)
C18 0.071(4) 0.074(4) 0.136(7) -0.005(3) 0.055(5) -0.026(4)
Cl1 0.0575(7) 0.0305(5) 0.0449(7) 0.0024(5) 0.0200(5) -0.0028(5)

loop_
_atom_type_symbol
_atom_type_description
_atom_type_scat_dispersion_real
_atom_type_scat_dispersion_imag
_atom_type_scat_source
C C 0.0033 0.0016 'International Tables Vol C Tables 4.2.6.8 and 6.1.1.4'
H H 0.0000 0.0000 'International Tables Vol C Tables 4.2.6.8 and 6.1.1.4'
N N 0.0061 0.0033 'International Tables Vol C Tables 4.2.6.8 and 6.1.1.4'
O O 0.0106 0.0060 'International Tables Vol C Tables 4.2.6.8 and 6.1.1.4'
Cl Cl 0.1484 0.1585 'International Tables Vol C Tables 4.2.6.8 and 6.1.1.4'

loop_
_geom_angle_atom_site_label_1
_geom_angle_atom_site_label_2
_geom_angle_atom_site_label_3
_geom_angle
C10 N1 C8 129.0(4)
C12 N2 C14 108.3(4)
C12 N2 C11 124.9(4)
C14 N2 C11 126.2(3)
C12 N3 C13 109.0(4)
C12 N3 C15 124.5(4)
C13 N3 C15 126.3(4)
C5 C1 C2 106.5(5)
C2 C1' C5 107.1(13)
C1' C2 C3 102.4(11)
C3 C2 C1 102.6(5)
C4 C3 C6 119.3(5)
C4 C3 C2 110.8(4)
C6 C3 C2 130.0(5)
C9 C4 C3 122.2(4)
C9 C4 C5 128.0(5)
C3 C4 C5 109.7(4)
C1 C5 C4 103.8(5)
C1' C5 C4 102.8(11)
C3 C6 C7 119.2(5)
C8 C7 C6 120.5(4)
C7 C8 C9 120.9(4)
C7 C8 N1 116.9(4)
C9 C8 N1 122.2(4)
C4 C9 C8 117.9(4)
O1 C10 N1 125.3(4)
O1 C10 C11 122.2(4)
N1 C10 C11 112.5(4)
N2 C11 C10 112.1(4)
N3 C12 N2 108.8(4)
C14 C13 N3 106.9(4)
C13 C14 N2 107.1(4)
N3 C15 C16 111.2(4)
C17 C16 C15 115.5(5)
C16 C17 C18 111.4(6)

loop_
_geom_bond_atom_site_label_1
_geom_bond_atom_site_label_2
_geom_bond_distance
N1 C10 1.339(6)
N1 C8 1.427(6)
N2 C12 1.324(5)
N2 C14 1.384(5)
N2 C11 1.455(6)
N3 C12 1.323(6)
N3 C13 1.372(5)
N3 C15 1.469(6)
O1 C10 1.227(5)
C1 C5 1.491(8)
C1 C2 1.547(8)
C1' C2 1.508(16)
C1' C5 1.518(16)
C2 C3 1.514(7)
C3 C4 1.383(7)
C3 C6 1.384(7)
C4 C9 1.376(7)
C4 C5 1.522(7)
C6 C7 1.390(7)
C7 C8 1.376(6)
C8 C9 1.388(6)
C10 C11 1.506(6)
C13 C14 1.347(7)
C15 C16 1.524(7)
C16 C17 1.491(8)
C17 C18 1.525(8)

loop_
_geom_hbond_atom_site_label_D
_geom_hbond_atom_site_label_H
_geom_hbond_atom_site_label_A
_geom_hbond_site_symmetry_A
_geom_hbond_distance_DH
_geom_hbond_distance_HA
_geom_hbond_distance_DA
_geom_hbond_angle_DHA
_geom_hbond_publ_flag
C9 H9 O1 . 0.95 2.35 2.915(6) 118 yes
N1 H1 Cl1 . 0.87(5) 2.32(5) 3.177(4) 167(4) yes
C11 H11A Cl1 . 0.99 2.75 3.541(4) 137 yes
C12 H12 Cl1 7_565 0.95 2.73 3.530(4) 143 yes
C15 H15B Cl1 7_565 0.99 2.71 3.493(5) 136 yes
C11 H11B Cl1 1_565 0.99 2.54 3.432(5) 150 yes
C13 H13 O1 4_545 0.95 2.54 3.066(5) 115 yes

_cod_database_fobs_code 2242694
